data_7110708
loop_
_publ_author_name
'Geue, Rodney J.'
'Jin Qin, C.'
'Ralph, Stephen F.'
'Sargeson, Alan M.'
'Skelton, Brian W.'
'White, Allan H.'
'Willis, Anthony C.'

_publ_section_title
;
 Sterically induced transmutations in cobalt amine chemistry
;
_journal_coden_ASTM CHCOFS
_journal_issue 23
_journal_name_full 'Chemical Communications'
_journal_page_first 2351
_journal_page_last 2352
_journal_paper_doi 10.1039/a907237c
_journal_year 1999
_chemical_formula_moiety 'C25 H54 Co N6, 2(N O3), (H2 O)'
_chemical_formula_sum 'C25 H56 Co N8 O7'
_chemical_formula_weight 639.70
_space_group_IT_number 15
_symmetry_cell_setting monoclinic
_symmetry_Int_Tables_number 15
_symmetry_space_group_name_Hall '-C 2yc'
_symmetry_space_group_name_H-M 'C 1 2/c 1'
_audit_creation_date 1999-09-13
_audit_creation_method 'by teXsan v1.8'
_cell_angle_alpha 90
_cell_angle_beta 105.31(2)
_cell_angle_gamma 90
_cell_formula_units_Z 4
_cell_length_a 10.442(3)
_cell_length_b 17.347(6)
_cell_length_c 17.830(5)
_cell_measurement_reflns_used 25
_cell_measurement_temperature 296.2
_cell_measurement_theta_max 16.5
_cell_measurement_theta_min 14.0
_cell_volume 3115.1(17)
_computing_cell_refinement xtal_LATCON
_computing_data_collection
;
Philips PW1100/20 software 1976
;
_computing_data_reduction xtal_DIFDAT_ABSORB_ADDREF
_computing_publication_material 'teXsan (MSC, 1992-1997)'
_computing_structure_refinement 'teXsan (MSC, 1992-1997)'
_computing_structure_solution
;
SHELXS86 (Sheldrick, 1985)
;
_diffrn_ambient_temperature 296.2
_diffrn_measurement_device_type 'Philips PW1100/20'
_diffrn_measurement_method \w-2\q
_diffrn_orient_matrix_UB_11 0.00000
_diffrn_orient_matrix_UB_12 0.00000
_diffrn_orient_matrix_UB_13 0.00000
_diffrn_orient_matrix_UB_21 0.00000
_diffrn_orient_matrix_UB_22 0.00000
_diffrn_orient_matrix_UB_23 0.00000
_diffrn_orient_matrix_UB_31 0.00000
_diffrn_orient_matrix_UB_32 0.00000
_diffrn_orient_matrix_UB_33 0.00000
_diffrn_radiation_detector 'scintillation counter'
_diffrn_radiation_monochromator graphite
_diffrn_radiation_source 'X-ray tube'
_diffrn_radiation_type 'Mo K\a'
_diffrn_radiation_wavelength 0.7107
_diffrn_reflns_av_R_equivalents 0.00000
_diffrn_reflns_limit_h_max 10
_diffrn_reflns_limit_h_min -11
_diffrn_reflns_limit_k_max 18
_diffrn_reflns_limit_k_min 0
_diffrn_reflns_limit_l_max 19
_diffrn_reflns_limit_l_min 0
_diffrn_reflns_number 2114
_diffrn_reflns_reduction_process 'Lp corrections applied'
_diffrn_reflns_theta_max 22.49
_diffrn_reflns_theta_min 2.34
_diffrn_standards_decay_% 2
_diffrn_standards_interval_time 90
_diffrn_standards_number 3
_exptl_absorpt_coefficient_mu 0.606
_exptl_absorpt_correction_T_max 0.846
_exptl_absorpt_correction_T_min 0.757
_exptl_absorpt_correction_type analytical
_exptl_absorpt_process_details
;
analytical (de Meulenaer & Tompa, 1965)
;
_exptl_crystal_colour pink
_exptl_crystal_density_diffrn 1.364
_exptl_crystal_density_meas ?
_exptl_crystal_description plate
_exptl_crystal_F_000 1380.00
_exptl_crystal_size_max 0.23
_exptl_crystal_size_mid 0.17
_exptl_crystal_size_min 0.05
_refine_diff_density_max 0.25
_refine_diff_density_min -0.30
_refine_ls_extinction_method none
_refine_ls_goodness_of_fit_ref 2.010
_refine_ls_hydrogen_treatment mixed
_refine_ls_matrix_type full
_refine_ls_number_constraints 2
_refine_ls_number_parameters 197
_refine_ls_number_reflns 1296
_refine_ls_number_restraints 0
_refine_ls_R_factor_gt 0.0440
_refine_ls_shift/su_max 0.0580
_refine_ls_shift/su_mean 0.0000
_refine_ls_structure_factor_coef F
_refine_ls_weighting_details 'w = 1/[\s^2^(Fo) + 0.000004|Fo|^2^]'
_refine_ls_weighting_scheme calc
_refine_ls_wR_factor_ref 0.0320
_reflns_number_gt 1296
_reflns_number_total 2114
_reflns_threshold_expression I>3.00\s(I)
_cod_data_source_file 907237csup1.cif
_cod_data_source_block cjq3
_cod_depositor_comments
;
 Updated bibliographic information.

 Antanas Vaitkus,
 2020-10-02

The following automatic conversions were performed:

'_exptl_crystal_density_meas' value 'not measured' was changed to '?'
- the value is perceived as not measured.

Automatic conversion script
Id: cif_fix_values 3008 2015-01-20 13:52:24Z robertas 

The following automatic conversions were performed:

'_refine_ls_weighting_scheme' value 'w = 1/[\s^2^(Fo) +
0.000004|Fo|^2^]' was changed to 'calc'. New tag
'_refine_ls_weighting_details' was created. The value of the new tag
was set to 'w = 1/[\s^2^(Fo) + 0.000004|Fo|^2^]'.

Automatic conversion script
Id: cif_fix_values 3143 2015-03-26 13:38:13Z robertas 
;
_cod_original_cell_volume 3115(2)
_cod_original_sg_symbol_H-M 'C 2/c      '
_cod_original_formula_sum 'C25 H56 Co N8 O7 '
_cod_database_code 7110708

loop_
_symmetry_equiv_pos_as_xyz
'   +x,   +y,   +z'
'   -x,   +y,1/2-z'
'   -x,   -y,   -z'
'   +x,   -y,1/2+z'
'   1/2+x,   1/2+y,   +z'
'   1/2-x,   1/2+y,   1/2-z'
'   1/2-x,   1/2-y,   -z'
'   1/2+x,   1/2-y,   1/2+z'

loop_
_atom_site_label
_atom_site_fract_x
_atom_site_fract_y
_atom_site_fract_z
_atom_site_U_iso_or_equiv
_atom_site_occupancy
_atom_site_refinement_flags
_atom_site_adp_type
_atom_site_calc_flag
Co(1) 0.5000 0.57780(7) 0.7500 0.0244(4) 1.00 ST Uani d
O(1) 0.0000 0.3189(3) 0.7500 0.090(3) 1.0 ST Uani d
O(2) 0.1485(6) 0.4451(3) 0.8421(3) 0.116(3) 1.000 . Uani d
O(3) 0.3492(5) 0.4501(3) 0.9120(3) 0.075(2) 1.000 . Uani d
O(4) 0.2268(5) 0.3494(3) 0.9118(3) 0.093(2) 1.000 . Uani d
N(1) 0.2401(7) 0.4153(4) 0.8899(4) 0.066(3) 1.000 . Uani d
N(12) 0.3064(4) 0.5882(3) 0.7811(3) 0.029(2) 1.000 . Uani d
N(16) 0.5794(5) 0.6578(3) 0.8470(3) 0.028(2) 1.000 . Uani d
N(22) 0.4009(5) 0.4845(3) 0.6696(3) 0.028(2) 1.000 . Uani d
C(1) 0.0647(5) 0.5807(4) 0.5777(3) 0.048(2) 1.000 . Uani d
C(2) 0.2061(5) 0.5784(4) 0.6341(3) 0.032(2) 1.000 . Uani d
C(11) 0.1873(5) 0.5702(4) 0.7163(3) 0.035(2) 1.000 . Uani d
C(13) 0.2973(6) 0.6670(3) 0.8139(3) 0.037(2) 1.000 . Uani d
C(14) 0.3803(6) 0.6774(3) 0.8983(3) 0.036(2) 1.000 . Uani d
C(15) 0.5157(6) 0.6408(4) 0.9105(3) 0.038(2) 1.000 . Uani d
C(17) 0.7283(6) 0.6558(3) 0.8765(3) 0.034(2) 1.000 . Uani d
C(21) 0.2780(6) 0.5093(3) 0.6104(3) 0.034(2) 1.000 . Uani d
C(23) 0.3773(5) 0.4185(4) 0.7167(3) 0.040(2) 1.000 . Uani d
C(24) 0.5000 0.3677(4) 0.7500 0.030(3) 1.0 ST Uani d
C(141) 0.3923(6) 0.7635(4) 0.9159(4) 0.054(2) 1.000 . Uani d
C(142) 0.3102(6) 0.6382(4) 0.9541(3) 0.054(2) 1.000 . Uani d
C(241) 0.5285(6) 0.3160(3) 0.6868(3) 0.049(2) 1.000 . Uani d
H(1) 0.309(5) 0.550(3) 0.820(3) 0.04(1) 1.000 . Uiso d
H(2) 0.556(4) 0.722(3) 0.828(3) 0.043 1.000 . Uiso d
H(3) 0.455(5) 0.474(3) 0.645(3) 0.043 1.000 . Uiso d
H(4) 0.0161 0.6222 0.5915 0.058 1.000 . Uiso c
H(5) 0.0711 0.5878 0.5260 0.058 1.000 . Uiso c
H(6) 0.0204 0.5335 0.5810 0.058 1.000 . Uiso c
H(7) 0.1179 0.6040 0.7204 0.042 1.000 . Uiso c
H(8) 0.1621 0.5185 0.7225 0.042 1.000 . Uiso c
H(9) 0.3268 0.7035 0.7824 0.045 1.000 . Uiso c
H(10) 0.2069 0.6767 0.8119 0.045 1.000 . Uiso c
H(11) 0.4445 0.7713 0.9676 0.065 1.000 . Uiso c
H(12) 0.4334 0.7882 0.8807 0.065 1.000 . Uiso c
H(13) 0.3063 0.7847 0.9101 0.065 1.000 . Uiso c
H(14) 0.2246 0.6602 0.9474 0.065 1.000 . Uiso c
H(15) 0.3017 0.5846 0.9431 0.065 1.000 . Uiso c
H(16) 0.3611 0.6457 1.0063 0.065 1.000 . Uiso c
H(17) 0.5062 0.5865 0.9138 0.046 1.000 . Uiso c
H(18) 0.5717 0.6595 0.9580 0.046 1.000 . Uiso c
H(19) 0.7511 0.6674 0.9305 0.041 1.000 . Uiso c
H(20) 0.7634 0.6944 0.8497 0.041 1.000 . Uiso c
H(21) 0.3018 0.5225 0.5641 0.041 1.000 . Uiso c
H(22) 0.2181 0.4670 0.6004 0.041 1.000 . Uiso c
H(23) 0.3100 0.3871 0.6848 0.048 1.000 . Uiso c
H(24) 0.3474 0.4380 0.7589 0.048 1.000 . Uiso c
H(25) 0.5478 0.3471 0.6474 0.058 1.000 . Uiso c
H(26) 0.6024 0.2839 0.7090 0.058 1.000 . Uiso c
H(27) 0.4529 0.2850 0.6649 0.058 1.000 . Uiso c

loop_
_atom_site_aniso_label
_atom_site_aniso_U_11
_atom_site_aniso_U_22
_atom_site_aniso_U_33
_atom_site_aniso_U_12
_atom_site_aniso_U_13
_atom_site_aniso_U_23
Co(1) 0.0237(7) 0.0264(7) 0.0234(7) 0.0000 0.0068(6) 0.0000
O(1) 0.140(7) 0.047(5) 0.094(6) 0.0000 0.049(5) 0.0000
O(2) 0.103(5) 0.129(6) 0.106(5) 0.037(4) 0.013(4) 0.056(4)
O(3) 0.098(5) 0.060(4) 0.072(4) -0.010(3) 0.033(4) -0.006(3)
O(4) 0.105(5) 0.076(4) 0.095(5) -0.016(4) 0.022(4) 0.037(4)
N(1) 0.081(6) 0.070(6) 0.055(5) 0.009(5) 0.034(4) 0.020(5)
N(12) 0.028(3) 0.032(4) 0.027(3) -0.001(3) 0.008(2) -0.002(3)
N(16) 0.026(3) 0.035(3) 0.025(3) -0.003(3) 0.010(3) -0.004(3)
N(22) 0.030(3) 0.025(3) 0.031(3) 0.000(3) 0.010(3) 0.000(3)
C(1) 0.034(4) 0.058(4) 0.044(4) -0.002(5) -0.005(3) -0.001(4)
C(2) 0.023(3) 0.040(4) 0.029(4) 0.000(4) 0.000(3) 0.003(4)
C(11) 0.028(3) 0.041(4) 0.035(4) 0.000(4) 0.007(3) -0.002(4)
C(13) 0.027(4) 0.041(4) 0.047(4) 0.009(3) 0.013(3) -0.006(4)
C(14) 0.042(4) 0.039(4) 0.028(4) 0.005(4) 0.013(4) -0.007(3)
C(15) 0.036(4) 0.051(5) 0.028(4) 0.002(4) 0.010(3) -0.006(3)
C(17) 0.041(5) 0.038(4) 0.023(4) -0.012(4) 0.009(3) -0.001(3)
C(21) 0.031(4) 0.031(4) 0.037(4) -0.002(3) 0.004(3) -0.001(3)
C(23) 0.041(4) 0.031(4) 0.047(4) -0.003(4) 0.010(3) -0.005(4)
C(24) 0.039(6) 0.013(5) 0.041(6) 0.0000 0.014(5) 0.0000
C(141) 0.064(5) 0.051(5) 0.049(5) 0.013(4) 0.018(4) -0.016(4)
C(142) 0.056(5) 0.074(6) 0.037(4) 0.003(4) 0.020(4) -0.007(4)
C(241) 0.057(5) 0.030(4) 0.059(5) 0.006(4) 0.017(4) -0.006(4)

loop_
_atom_type_symbol
_atom_type_oxidation_number
_atom_type_number_in_cell
_atom_type_scat_dispersion_real
_atom_type_scat_dispersion_imag
_atom_type_scat_source
C 0 100 0.002 0.002
;International Tables for Crystallography
(1992, Vol. C, Tables 4.2.6.8 and 6.1.1.1)
;
H 0 224 0.000 0.000
;International Tables for Crystallography
(1992, Vol. C, Table 6.1.1.2)
;
Co 0 4 0.299 0.973
;International Tables for Crystallography
(1992, Vol. C, Tables 4.2.6.8 and 6.1.1.1)
;
N 0 32 0.004 0.003
;International Tables for Crystallography
(1992, Vol. C, Tables 4.2.6.8 and 6.1.1.1)
;
O 0 28 0.008 0.006
;International Tables for Crystallography
(1992, Vol. C, Tables 4.2.6.8 and 6.1.1.1)
;

loop_
_geom_angle_atom_site_label_1
_geom_angle_atom_site_label_2
_geom_angle_atom_site_label_3
_geom_angle
_geom_angle_site_symmetry_1
_geom_angle_site_symmetry_3
_geom_angle_publ_flag
N(12) Co(1) N(12) 170.7(3) . 2_656 yes
N(12) Co(1) N(16) 86.1(2) . . yes
N(12) Co(1) N(16) 88.1(2) . 2_656 yes
N(12) Co(1) N(22) 85.5(2) . . yes
N(12) Co(1) N(22) 101.3(2) . 2_656 yes
N(12) Co(1) N(16) 88.1(2) 2_656 . yes
N(12) Co(1) N(16) 86.1(2) 2_656 2_656 yes
N(12) Co(1) N(22) 101.3(2) 2_656 . yes
N(12) Co(1) N(22) 85.5(2) 2_656 2_656 yes
N(16) Co(1) N(16) 101.9(3) . 2_656 yes
N(16) Co(1) N(22) 167.9(2) . . yes
N(16) Co(1) N(22) 86.4(2) . 2_656 yes
N(16) Co(1) N(22) 86.4(2) 2_656 . yes
N(16) Co(1) N(22) 167.9(2) 2_656 2_656 yes
N(22) Co(1) N(22) 86.8(3) . 2_656 yes
O(2) N(1) O(3) 119.7(8) . . yes
O(2) N(1) O(4) 119.0(8) . . yes
O(3) N(1) O(4) 121.0(8) . . yes
Co(1) N(12) C(11) 114.4(3) . . yes
Co(1) N(12) C(13) 108.9(3) . . yes
Co(1) N(12) H(1) 106(3) . . no
C(11) N(12) C(13) 111.6(5) . . yes
C(11) N(12) H(1) 106(3) . . no
C(13) N(12) H(1) 110(3) . . no
Co(1) N(16) C(15) 108.8(3) . . yes
Co(1) N(16) C(17) 113.6(3) . . yes
Co(1) N(16) H(2) 112(2) . . no
C(15) N(16) C(17) 111.0(4) . . yes
C(15) N(16) H(2) 108(2) . . no
C(17) N(16) H(2) 104(2) . . no
Co(1) N(22) C(21) 114.3(4) . . yes
Co(1) N(22) C(23) 108.5(3) . . yes
Co(1) N(22) H(3) 104(4) . . no
C(21) N(22) C(23) 112.6(4) . . yes
C(21) N(22) H(3) 105(4) . . no
C(23) N(22) H(3) 112(4) . . no
C(2) C(1) H(4) 109.5 . . no
C(2) C(1) H(5) 109.5 . . no
C(2) C(1) H(6) 109.5 . . no
H(4) C(1) H(5) 109.5 . . no
H(4) C(1) H(6) 109.5 . . no
H(5) C(1) H(6) 109.5 . . no
C(1) C(2) C(11) 106.4(4) . . yes
C(1) C(2) C(17) 106.0(5) . 2_656 yes
C(1) C(2) C(21) 107.0(5) . . yes
C(11) C(2) C(17) 111.8(5) . 2_656 yes
C(11) C(2) C(21) 112.7(5) . . yes
C(17) C(2) C(21) 112.4(4) 2_656 . yes
N(12) C(11) C(2) 115.5(4) . . yes
N(12) C(11) H(7) 108.0 . . no
N(12) C(11) H(8) 108.0 . . no
C(2) C(11) H(7) 108.0 . . no
C(2) C(11) H(8) 108.0 . . no
H(7) C(11) H(8) 109.5 . . no
N(12) C(13) C(14) 114.3(5) . . yes
N(12) C(13) H(9) 108.2 . . no
N(12) C(13) H(10) 108.2 . . no
C(14) C(13) H(9) 108.2 . . no
C(14) C(13) H(10) 108.2 . . no
H(9) C(13) H(10) 109.5 . . no
C(13) C(14) C(15) 110.8(5) . . yes
C(13) C(14) C(141) 108.1(5) . . yes
C(13) C(14) C(142) 109.8(5) . . yes
C(15) C(14) C(141) 111.1(5) . . yes
C(15) C(14) C(142) 107.9(5) . . yes
C(141) C(14) C(142) 109.1(5) . . yes
N(16) C(15) C(14) 113.4(5) . . yes
N(16) C(15) H(17) 108.5 . . no
N(16) C(15) H(18) 108.5 . . no
C(14) C(15) H(17) 108.5 . . no
C(14) C(15) H(18) 108.5 . . no
H(17) C(15) H(18) 109.5 . . no
N(16) C(17) C(2) 115.4(5) . 2_656 yes
N(16) C(17) H(19) 108.0 . . no
N(16) C(17) H(20) 108.0 . . no
C(2) C(17) H(19) 108.0 2_656 . no
C(2) C(17) H(20) 108.0 2_656 . no
H(19) C(17) H(20) 109.5 . . no
N(22) C(21) C(2) 115.0(5) . . yes
N(22) C(21) H(21) 108.1 . . no
N(22) C(21) H(22) 108.1 . . no
C(2) C(21) H(21) 108.1 . . no
C(2) C(21) H(22) 108.1 . . no
H(21) C(21) H(22) 109.5 . . no
N(22) C(23) C(24) 114.5(4) . . yes
N(22) C(23) H(23) 108.2 . . no
N(22) C(23) H(24) 108.2 . . no
C(24) C(23) H(23) 108.2 . . no
C(24) C(23) H(24) 108.2 . . no
H(23) C(23) H(24) 109.5 . . no
C(23) C(24) C(23) 110.2(6) . 2_656 yes
C(23) C(24) C(241) 110.8(3) . . yes
C(23) C(24) C(241) 108.4(3) . 2_656 yes
C(23) C(24) C(241) 108.4(3) 2_656 . yes
C(23) C(24) C(241) 110.8(3) 2_656 2_656 yes
C(241) C(24) C(241) 108.2(6) . 2_656 yes
C(14) C(141) H(11) 109.5 . . no
C(14) C(141) H(12) 109.5 . . no
C(14) C(141) H(13) 109.5 . . no
H(11) C(141) H(12) 109.5 . . no
H(11) C(141) H(13) 109.5 . . no
H(12) C(141) H(13) 109.5 . . no
C(14) C(142) H(14) 109.5 . . no
C(14) C(142) H(15) 109.5 . . no
C(14) C(142) H(16) 109.5 . . no
H(14) C(142) H(15) 109.5 . . no
H(14) C(142) H(16) 109.5 . . no
H(15) C(142) H(16) 109.5 . . no
C(24) C(241) H(25) 109.5 . . no
C(24) C(241) H(26) 109.5 . . no
C(24) C(241) H(27) 109.5 . . no
H(25) C(241) H(26) 109.5 . . no
H(25) C(241) H(27) 109.5 . . no
H(26) C(241) H(27) 109.5 . . no

loop_
_geom_bond_atom_site_label_1
_geom_bond_atom_site_label_2
_geom_bond_distance
_geom_bond_site_symmetry_2
_geom_bond_publ_flag
Co(1) N(12) 2.240(4) . yes
Co(1) N(12) 2.240(4) 2_656 yes
Co(1) N(16) 2.202(5) . yes
Co(1) N(16) 2.202(5) 2_656 yes
Co(1) N(22) 2.228(5) . yes
Co(1) N(22) 2.228(5) 2_656 yes
O(2) N(1) 1.215(7) . yes
O(3) N(1) 1.258(7) . yes
O(4) N(1) 1.228(7) . yes
N(12) C(11) 1.490(6) . yes
N(12) C(13) 1.498(7) . yes
N(12) H(1) 0.94(5) . no
N(16) C(15) 1.486(6) . yes
N(16) C(17) 1.504(7) . yes
N(16) H(2) 1.17(5) . no
N(22) C(21) 1.494(7) . yes
N(22) C(23) 1.478(7) . yes
N(22) H(3) 0.83(5) . no
C(1) C(2) 1.552(6) . yes
C(1) H(4) 0.95 . no
C(1) H(5) 0.95 . no
C(1) H(6) 0.95 . no
C(2) C(11) 1.536(6) . yes
C(2) C(17) 1.541(7) 2_656 yes
C(2) C(21) 1.532(7) . yes
C(11) H(7) 0.95 . no
C(11) H(8) 0.95 . no
C(13) C(14) 1.537(7) . yes
C(13) H(9) 0.95 . no
C(13) H(10) 0.95 . no
C(14) C(15) 1.512(7) . yes
C(14) C(141) 1.524(8) . yes
C(14) C(142) 1.541(7) . yes
C(15) H(17) 0.95 . no
C(15) H(18) 0.95 . no
C(17) H(19) 0.95 . no
C(17) H(20) 0.95 . no
C(21) H(21) 0.95 . no
C(21) H(22) 0.95 . no
C(23) C(24) 1.539(6) . yes
C(23) H(23) 0.95 . no
C(23) H(24) 0.95 . no
C(24) C(241) 1.529(7) . yes
C(24) C(241) 1.529(7) 2_656 yes
C(141) H(11) 0.95 . no
C(141) H(12) 0.95 . no
C(141) H(13) 0.95 . no
C(142) H(14) 0.95 . no
C(142) H(15) 0.95 . no
C(142) H(16) 0.95 . no
C(241) H(25) 0.95 . no
C(241) H(26) 0.95 . no
C(241) H(27) 0.95 . no

loop_
_geom_contact_atom_site_label_1
_geom_contact_atom_site_label_2
_geom_contact_distance
_geom_contact_site_symmetry_2
_geom_contact_publ_flag
O(1) O(2) 2.924(7) . no
O(1) O(2) 2.924(7) 2_556 no
O(1) O(4) 3.256(5) . no
O(1) O(4) 3.256(5) 2_556 no
O(1) N(16) 3.277(7) 5_445 no
O(1) N(16) 3.277(7) 6_546 no
O(1) N(1) 3.464(8) . no
O(1) N(1) 3.464(8) 2_556 no
O(1) C(141) 3.562(7) 5_445 no
O(1) C(141) 3.562(7) 6_546 no
O(2) C(11) 3.223(8) . no
O(2) N(12) 3.318(7) . no
O(3) N(12) 3.292(7) . no
O(3) N(22) 3.360(7) 2_656 no
O(3) C(241) 3.366(7) 2_656 no
O(3) C(142) 3.398(8) . no
O(3) C(15) 3.483(8) 3_667 no
O(4) C(17) 3.418(8) 5_445 no
O(4) C(241) 3.512(8) 2_656 no
O(4) C(15) 3.577(8) 3_667 no
N(1) C(241) 3.525(9) 2_656 no

loop_
_geom_torsion_atom_site_label_1
_geom_torsion_atom_site_label_2
_geom_torsion_atom_site_label_3
_geom_torsion_atom_site_label_4
_geom_torsion_site_symmetry_2
_geom_torsion_site_symmetry_3
_geom_torsion_site_symmetry_4
_geom_torsion
_geom_torsion_publ_flag
Co(1) N(12) C(11) C(2) . . . -22.8(7) no
Co(1) N(12) C(13) C(14) . . . -77.0(5) no
Co(1) N(12) C(11) C(2) 2_656 2_656 2_656 -22.8(7) no
Co(1) N(12) C(13) C(14) 2_656 2_656 2_656 -77.0(5) no
Co(1) N(16) C(15) C(14) . . . -82.1(5) no
Co(1) N(16) C(17) C(2) . . 2_656 -28.2(6) no
Co(1) N(16) C(15) C(14) 2_656 2_656 2_656 -82.1(5) no
Co(1) N(16) C(17) C(2) 2_656 2_656 . -28.2(6) no
Co(1) N(22) C(21) C(2) . . . -26.1(6) no
Co(1) N(22) C(23) C(24) . . . -79.2(4) no
Co(1) N(22) C(21) C(2) 2_656 2_656 2_656 -26.1(6) no
Co(1) N(22) C(23) C(24) 2_656 2_656 . -79.2(4) no
N(12) Co(1) N(12) C(11) . 2_656 2_656 105.5(4) no
N(12) Co(1) N(12) C(13) . 2_656 2_656 -20.1(3) no
N(12) Co(1) N(16) C(15) . . . 35.8(4) no
N(12) Co(1) N(16) C(17) . . . 160.1(4) no
N(12) Co(1) N(16) C(15) . 2_656 2_656 -151.4(4) no
N(12) Co(1) N(16) C(17) . 2_656 2_656 -27.1(4) no
N(12) Co(1) N(22) C(21) . . . 58.2(4) no
N(12) Co(1) N(22) C(23) . . . -68.3(4) no
N(12) Co(1) N(22) C(21) . 2_656 2_656 -115.4(4) no
N(12) Co(1) N(22) C(23) . 2_656 2_656 118.1(3) no
N(12) C(11) C(2) C(1) . . . -163.9(5) no
N(12) C(11) C(2) C(17) . . 2_656 -48.6(7) no
N(12) C(11) C(2) C(21) . . . 79.1(7) no
N(12) C(13) C(14) C(15) . . . 42.6(7) no
N(12) C(13) C(14) C(141) . . . 164.6(5) no
N(12) C(13) C(14) C(142) . . . -76.5(6) no
N(16) Co(1) N(12) C(11) . . . 156.6(4) no
N(16) Co(1) N(12) C(13) . . . 31.0(4) no
N(16) Co(1) N(12) C(11) . 2_656 2_656 54.6(4) no
N(16) Co(1) N(12) C(13) . 2_656 2_656 -71.1(4) no
N(16) Co(1) N(16) C(15) . 2_656 2_656 123.0(4) no
N(16) Co(1) N(16) C(17) . 2_656 2_656 -112.7(4) no
N(16) Co(1) N(22) C(21) . . . 104(1) no
N(16) Co(1) N(22) C(23) . . . -22(1) no
N(16) Co(1) N(22) C(21) . 2_656 2_656 -30.1(4) no
N(16) Co(1) N(22) C(23) . 2_656 2_656 -156.6(4) no
N(16) C(15) C(14) C(13) . . . 44.4(7) no
N(16) C(15) C(14) C(141) . . . -75.9(6) no
N(16) C(15) C(14) C(142) . . . 164.6(5) no
N(16) C(17) C(2) C(1) . 2_656 2_656 -162.0(4) no
N(16) C(17) C(2) C(11) . 2_656 2_656 82.5(6) no
N(16) C(17) C(2) C(21) . 2_656 2_656 -45.4(6) no
N(22) Co(1) N(12) C(11) . . . -32.0(4) no
N(22) Co(1) N(12) C(13) . . . -157.6(4) no
N(22) Co(1) N(12) C(11) . 2_656 2_656 -117.8(4) no
N(22) Co(1) N(12) C(13) . 2_656 2_656 116.6(4) no
N(22) Co(1) N(16) C(15) . . . -10(1) no
N(22) Co(1) N(16) C(17) . . . 114.2(9) no
N(22) Co(1) N(16) C(15) . 2_656 2_656 -65.7(4) no
N(22) Co(1) N(16) C(17) . 2_656 2_656 58.5(4) no
N(22) Co(1) N(22) C(21) . 2_656 2_656 159.8(5) no
N(22) Co(1) N(22) C(23) . 2_656 2_656 33.3(3) no
N(22) C(21) C(2) C(1) . . . -164.3(5) no
N(22) C(21) C(2) C(11) . . . -47.8(7) no
N(22) C(21) C(2) C(17) . . 2_656 79.7(6) no
N(22) C(23) C(24) C(23) . . 2_656 44.0(3) no
N(22) C(23) C(24) C(241) . . . -76.0(6) no
N(22) C(23) C(24) C(241) . . 2_656 165.4(5) no
C(2) C(11) N(12) C(13) . . . 101.4(6) no
C(2) C(17) N(16) C(15) 2_656 2_656 2_656 94.8(5) no
C(2) C(21) N(22) C(23) . . . 98.3(5) no
C(11) N(12) C(13) C(14) . . . 155.7(5) no
C(14) C(15) N(16) C(17) . . . 152.2(5) no
C(21) N(22) C(23) C(24) . . . 153.3(5) no
